data_2104711
loop_
_publ_author_name
'Siegler, Maxime A.'
'Prewitt, Jacob H.'
'Kelley, Steven P.'
'Parkin, Sean'
'Selegue, John P.'
'Brock, Carolyn Pratt'

_publ_section_title
;
 More examples of the
 15-crown-5&#x00B7;&#x00B7;&#x00B7;H~2~O---<i>M</i>---OH~2~&#x00B7;&#x00B7;&#x00B7;15-crown-5
 motif, <i>M</i> = Al^3+^, Cr^3+^ and Pd^2+^
;
_journal_issue 2
_journal_name_full 'Acta Crystallographica Section B'
_journal_page_first 213
_journal_page_last 221
_journal_paper_doi 10.1107/S0108768110007202
_journal_volume 66
_journal_year 2010
_chemical_formula_moiety '2(C10 H20 O5), H4 N2 O8 Pd, 2(H N O3), 2(H2 O)'
_chemical_formula_sum 'C20 H50 N4 O26 Pd'
_chemical_formula_weight 869.04
_chemical_name_systematic
;
 ?
;
_space_group_IT_number 2
_symmetry_cell_setting triclinic
_symmetry_space_group_name_Hall '-P 1'
_symmetry_space_group_name_H-M 'P -1'
_atom_sites_solution_hydrogens geom
_atom_sites_solution_primary direct
_atom_sites_solution_secondary difmap
_audit_creation_method SHELXL-97
_cell_angle_alpha 79.8454(9)
_cell_angle_beta 87.7567(9)
_cell_angle_gamma 70.4587(11)
_cell_formula_units_Z 1
_cell_length_a 7.00480(10)
_cell_length_b 9.8871(2)
_cell_length_c 13.8440(3)
_cell_measurement_reflns_used 7640
_cell_measurement_temperature 90.0(2)
_cell_measurement_theta_max 27.48
_cell_measurement_theta_min 1.00
_cell_volume 889.21(3)
_computing_cell_refinement 'SCALEPACK (Otwinowski & Minor, 1997)'
_computing_data_collection 'COLLECT (Nonius, 1998)'
_computing_data_reduction 'DENZO-SMN (Otwinowski & Minor, 1997)'
_computing_molecular_graphics 'XP in SHELXTL (Sheldrick, 2008)'
_computing_publication_material
;
SHELX-97 (Sheldrick, 2008) and local procedures
;
_computing_structure_refinement 'SHELXL-97 (Sheldrick, 2008)'
_computing_structure_solution 'SHELXS-97 (Sheldrick, 2008)'
_diffrn_ambient_temperature 90.0(2)
_diffrn_detector_area_resol_mean 9.1
_diffrn_measured_fraction_theta_full 0.993
_diffrn_measured_fraction_theta_max 0.993
_diffrn_measurement_device_type 'Nonius KappaCCD diffractometer'
_diffrn_measurement_method '\w scans at fixed \c = 55\%'
_diffrn_radiation_monochromator graphite
_diffrn_radiation_source 'fine-focus sealed tube'
_diffrn_radiation_type MoK\a
_diffrn_radiation_wavelength 0.71073
_diffrn_reflns_av_R_equivalents 0.0520
_diffrn_reflns_av_sigmaI/netI 0.0397
_diffrn_reflns_limit_h_max 9
_diffrn_reflns_limit_h_min -9
_diffrn_reflns_limit_k_max 12
_diffrn_reflns_limit_k_min -12
_diffrn_reflns_limit_l_max 17
_diffrn_reflns_limit_l_min -17
_diffrn_reflns_number 24163
_diffrn_reflns_theta_full 27.48
_diffrn_reflns_theta_max 27.48
_diffrn_reflns_theta_min 2.45
_diffrn_standards_number 0
_exptl_absorpt_coefficient_mu 0.624
_exptl_absorpt_correction_T_max 0.940
_exptl_absorpt_correction_T_min 0.596
_exptl_absorpt_correction_type multi-scan
_exptl_absorpt_process_details 'SADABS (Sheldrick, 1996)'
_exptl_crystal_colour brown
_exptl_crystal_density_diffrn 1.623
_exptl_crystal_density_method 'not measured'
_exptl_crystal_description rod
_exptl_crystal_F_000 452
_exptl_crystal_size_max 0.50
_exptl_crystal_size_mid 0.10
_exptl_crystal_size_min 0.10
_refine_diff_density_max 0.611
_refine_diff_density_min -0.781
_refine_ls_extinction_method none
_refine_ls_goodness_of_fit_ref 1.087
_refine_ls_hydrogen_treatment mixed
_refine_ls_matrix_type full
_refine_ls_number_parameters 248
_refine_ls_number_reflns 4040
_refine_ls_number_restraints 6
_refine_ls_restrained_S_all 1.087
_refine_ls_R_factor_all 0.0250
_refine_ls_R_factor_gt 0.0244
_refine_ls_shift/su_max 0.001
_refine_ls_shift/su_mean 0.000
_refine_ls_structure_factor_coef Fsqd
_refine_ls_weighting_details 'calc w=1/[\s^2^(Fo^2^)+(0.0166P)^2^+0.5279P] where P=(Fo^2^+2Fc^2^)/3'
_refine_ls_weighting_scheme calc
_refine_ls_wR_factor_gt 0.0621
_refine_ls_wR_factor_ref 0.0626
_reflns_number_gt 3946
_reflns_number_total 4040
_reflns_threshold_expression >2\s(I)
_cod_data_source_file zb5012.cif
_cod_data_source_block 5
_cod_database_code 2104711
_cod_database_fobs_code 2104711

loop_
_symmetry_equiv_pos_as_xyz
'x, y, z'
'-x, -y, -z'

loop_
_atom_site_type_symbol
_atom_site_label
_atom_site_fract_x
_atom_site_fract_y
_atom_site_fract_z
_atom_site_U_iso_or_equiv
_atom_site_adp_type
_atom_site_calc_flag
_atom_site_refinement_flags
_atom_site_occupancy
_atom_site_disorder_assembly
_atom_site_disorder_group
O O1 0.44859(18) 0.76046(12) 0.26456(8) 0.0179(2) Uani d . 1 . .
O O2 0.50643(16) 0.47734(11) 0.37780(8) 0.0157(2) Uani d . 1 . .
O O3 0.32545(16) 0.36081(11) 0.25227(8) 0.0146(2) Uani d . 1 . .
O O4 0.00778(16) 0.60402(11) 0.17921(8) 0.0151(2) Uani d . 1 . .
O O5 0.18429(17) 0.82662(11) 0.10688(8) 0.0170(2) Uani d . 1 . .
C C1 0.5224(2) 0.71708(17) 0.36298(11) 0.0175(3) Uani d . 1 . .
H H1A 0.4081 0.7348 0.4088 0.021 Uiso calc R 1 . .
H H1B 0.6091 0.7734 0.3759 0.021 Uiso calc R 1 . .
C C2 0.6438(2) 0.55676(17) 0.37717(12) 0.0174(3) Uani d . 1 . .
H H2A 0.7405 0.5366 0.3232 0.021 Uiso calc R 1 . .
H H2B 0.7216 0.5267 0.4400 0.021 Uiso calc R 1 . .
C C3 0.5995(2) 0.33242(16) 0.35770(11) 0.0159(3) Uani d . 1 . .
H H3A 0.6866 0.2696 0.4141 0.019 Uiso calc R 1 . .
H H3B 0.6847 0.3339 0.2990 0.019 Uiso calc R 1 . .
C C4 0.4330(2) 0.27459(16) 0.34020(11) 0.0164(3) Uani d . 1 . .
H H4A 0.4908 0.1710 0.3327 0.020 Uiso calc R 1 . .
H H4B 0.3402 0.2817 0.3963 0.020 Uiso calc R 1 . .
C C5 0.1311(2) 0.34818(16) 0.23942(12) 0.0167(3) Uani d . 1 . .
H H5A 0.0533 0.3596 0.3005 0.020 Uiso calc R 1 . .
H H5B 0.1469 0.2510 0.2240 0.020 Uiso calc R 1 . .
C C6 0.0208(2) 0.46584(16) 0.15624(12) 0.0162(3) Uani d . 1 . .
H H6A 0.0948 0.4510 0.0945 0.019 Uiso calc R 1 . .
H H6B -0.1168 0.4622 0.1473 0.019 Uiso calc R 1 . .
C C7 -0.0763(2) 0.72315(17) 0.10046(12) 0.0189(3) Uani d . 1 . .
H H7A -0.2248 0.7462 0.0958 0.023 Uiso calc R 1 . .
H H7B -0.0172 0.6968 0.0375 0.023 Uiso calc R 1 . .
C C8 -0.0287(2) 0.85312(17) 0.12069(12) 0.0183(3) Uani d . 1 . .
H H8A -0.1083 0.9418 0.0753 0.022 Uiso calc R 1 . .
H H8B -0.0644 0.8681 0.1888 0.022 Uiso calc R 1 . .
C C9 0.2528(3) 0.93496(16) 0.13642(12) 0.0194(3) Uani d . 1 . .
H H9A 0.1461 1.0315 0.1202 0.023 Uiso calc R 1 . .
H H9B 0.3748 0.9392 0.0992 0.023 Uiso calc R 1 . .
C C10 0.3027(3) 0.90252(16) 0.24537(11) 0.0179(3) Uani d . 1 . .
H H10A 0.3585 0.9747 0.2632 0.022 Uiso calc R 1 . .
H H10B 0.1795 0.9061 0.2839 0.022 Uiso calc R 1 . .
Pd Pd 0.5000 0.5000 0.0000 0.01145(6) Uani d S 1 . .
O O61 0.46157(17) 0.55162(12) 0.13540(8) 0.0148(2) Uani d D 1 . .
H H61A 0.412(3) 0.497(2) 0.1710(14) 0.022 Uiso d D 1 . .
H H61B 0.385(3) 0.6339(18) 0.1310(15) 0.022 Uiso d D 1 . .
N N1 0.4049(2) 0.78769(14) -0.10510(10) 0.0167(3) Uani d . 1 . .
O O71 0.54243(17) 0.69096(12) -0.04279(8) 0.0174(2) Uani d . 1 . .
O O81 0.25517(18) 0.76050(12) -0.12672(9) 0.0211(2) Uani d . 1 . .
O O91 0.4395(2) 0.90026(13) -0.13799(10) 0.0275(3) Uani d . 1 . .
O O11 0.09790(18) 0.61520(13) 0.36789(8) 0.0172(2) Uani d D 1 . .
H H11B 0.055(3) 0.624(2) 0.3153(13) 0.026 Uiso d D 1 . .
H H11A 0.218(3) 0.582(2) 0.3672(15) 0.026 Uiso d D 1 . .
N N2 -0.1473(2) 0.90971(14) 0.46176(10) 0.0177(3) Uani d . 1 . .
O O14 -0.1678(2) 0.94905(13) 0.37352(9) 0.0252(3) Uani d . 1 . .
O O15 -0.2131(2) 0.98334(14) 0.52467(10) 0.0292(3) Uani d . 1 . .
O O16 -0.04218(19) 0.76821(12) 0.49542(8) 0.0201(2) Uani d . 1 . .
H H16 -0.004(3) 0.729(2) 0.4462(17) 0.030 Uiso d . 1 . .

loop_
_atom_site_aniso_label
_atom_site_aniso_U_11
_atom_site_aniso_U_22
_atom_site_aniso_U_33
_atom_site_aniso_U_12
_atom_site_aniso_U_13
_atom_site_aniso_U_23
O1 0.0256(6) 0.0148(5) 0.0118(5) -0.0037(5) -0.0027(4) -0.0038(4)
O2 0.0141(5) 0.0150(5) 0.0180(5) -0.0038(4) 0.0007(4) -0.0048(4)
O3 0.0133(5) 0.0168(5) 0.0131(5) -0.0049(4) -0.0009(4) -0.0008(4)
O4 0.0176(5) 0.0141(5) 0.0128(5) -0.0036(4) -0.0037(4) -0.0031(4)
O5 0.0203(6) 0.0147(5) 0.0165(5) -0.0046(4) -0.0009(4) -0.0058(4)
C1 0.0226(8) 0.0198(7) 0.0130(7) -0.0098(6) -0.0028(6) -0.0046(6)
C2 0.0152(7) 0.0214(7) 0.0164(8) -0.0070(6) -0.0024(6) -0.0030(6)
C3 0.0160(7) 0.0153(7) 0.0138(7) -0.0016(6) -0.0012(6) -0.0024(5)
C4 0.0190(7) 0.0132(6) 0.0144(7) -0.0034(6) -0.0011(6) 0.0007(5)
C5 0.0142(7) 0.0159(7) 0.0225(8) -0.0069(6) 0.0012(6) -0.0062(6)
C6 0.0148(7) 0.0181(7) 0.0184(7) -0.0061(6) -0.0007(6) -0.0085(6)
C7 0.0186(8) 0.0210(7) 0.0149(7) -0.0041(6) -0.0068(6) -0.0008(6)
C8 0.0193(8) 0.0153(7) 0.0165(7) -0.0007(6) -0.0028(6) -0.0020(6)
C9 0.0292(9) 0.0134(7) 0.0167(8) -0.0087(6) -0.0023(6) -0.0020(6)
C10 0.0258(8) 0.0127(7) 0.0157(7) -0.0057(6) -0.0004(6) -0.0048(5)
Pd 0.01332(9) 0.01180(8) 0.01011(9) -0.00443(6) 0.00176(6) -0.00400(6)
O61 0.0181(5) 0.0149(5) 0.0123(5) -0.0054(4) 0.0033(4) -0.0053(4)
N1 0.0190(7) 0.0133(6) 0.0168(6) -0.0032(5) 0.0033(5) -0.0050(5)
O71 0.0192(6) 0.0162(5) 0.0168(5) -0.0058(4) 0.0008(4) -0.0032(4)
O81 0.0201(6) 0.0199(5) 0.0226(6) -0.0049(5) -0.0029(5) -0.0045(4)
O91 0.0318(7) 0.0143(5) 0.0348(7) -0.0082(5) 0.0058(6) -0.0001(5)
O11 0.0145(5) 0.0213(5) 0.0143(5) -0.0016(4) -0.0007(4) -0.0075(4)
N2 0.0175(7) 0.0168(6) 0.0206(7) -0.0069(5) 0.0031(5) -0.0063(5)
O14 0.0301(7) 0.0213(6) 0.0185(6) -0.0023(5) -0.0005(5) -0.0006(5)
O15 0.0376(7) 0.0252(6) 0.0289(7) -0.0107(6) 0.0114(6) -0.0173(5)
O16 0.0265(6) 0.0169(5) 0.0139(6) -0.0021(5) -0.0003(5) -0.0044(4)

loop_
_atom_type_symbol
_atom_type_description
_atom_type_scat_dispersion_real
_atom_type_scat_dispersion_imag
_atom_type_scat_source
C C 0.0033 0.0016 'International Tables Vol C Tables 4.2.6.8 and 6.1.1.4'
H H 0.0000 0.0000 'International Tables Vol C Tables 4.2.6.8 and 6.1.1.4'
N N 0.0061 0.0033 'International Tables Vol C Tables 4.2.6.8 and 6.1.1.4'
O O 0.0106 0.0060 'International Tables Vol C Tables 4.2.6.8 and 6.1.1.4'
Pd Pd -0.9988 1.0072 'International Tables Vol C Tables 4.2.6.8 and 6.1.1.4'

loop_
_geom_angle_atom_site_label_1
_geom_angle_atom_site_label_2
_geom_angle_atom_site_label_3
_geom_angle_site_symmetry_1
_geom_angle_site_symmetry_3
_geom_angle
_geom_angle_publ_flag
C1 O1 C10 . . 113.60(11) ?
C2 O2 C3 . . 113.94(12) ?
C5 O3 C4 . . 114.50(12) ?
C6 O4 C7 . . 113.31(11) ?
C9 O5 C8 . . 113.28(12) ?
O1 C1 C2 . . 107.55(12) ?
O1 C1 H1A . . 110.2 ?
C2 C1 H1A . . 110.2 ?
O1 C1 H1B . . 110.2 ?
C2 C1 H1B . . 110.2 ?
H1A C1 H1B . . 108.5 ?
O2 C2 C1 . . 108.35(12) ?
O2 C2 H2A . . 110.0 ?
C1 C2 H2A . . 110.0 ?
O2 C2 H2B . . 110.0 ?
C1 C2 H2B . . 110.0 ?
H2A C2 H2B . . 108.4 ?
O2 C3 C4 . . 107.70(12) ?
O2 C3 H3A . . 110.2 ?
C4 C3 H3A . . 110.2 ?
O2 C3 H3B . . 110.2 ?
C4 C3 H3B . . 110.2 ?
H3A C3 H3B . . 108.5 ?
O3 C4 C3 . . 107.45(12) ?
O3 C4 H4A . . 110.2 ?
C3 C4 H4A . . 110.2 ?
O3 C4 H4B . . 110.2 ?
C3 C4 H4B . . 110.2 ?
H4A C4 H4B . . 108.5 ?
O3 C5 C6 . . 108.12(12) ?
O3 C5 H5A . . 110.1 ?
C6 C5 H5A . . 110.1 ?
O3 C5 H5B . . 110.1 ?
C6 C5 H5B . . 110.1 ?
H5A C5 H5B . . 108.4 ?
O4 C6 C5 . . 108.60(12) ?
O4 C6 H6A . . 110.0 ?
C5 C6 H6A . . 110.0 ?
O4 C6 H6B . . 110.0 ?
C5 C6 H6B . . 110.0 ?
H6A C6 H6B . . 108.4 ?
O4 C7 C8 . . 108.40(12) ?
O4 C7 H7A . . 110.0 ?
C8 C7 H7A . . 110.0 ?
O4 C7 H7B . . 110.0 ?
C8 C7 H7B . . 110.0 ?
H7A C7 H7B . . 108.4 ?
O5 C8 C7 . . 108.25(12) ?
O5 C8 H8A . . 110.0 ?
C7 C8 H8A . . 110.0 ?
O5 C8 H8B . . 110.0 ?
C7 C8 H8B . . 110.0 ?
H8A C8 H8B . . 108.4 ?
O5 C9 C10 . . 111.89(12) ?
O5 C9 H9A . . 109.2 ?
C10 C9 H9A . . 109.2 ?
O5 C9 H9B . . 109.2 ?
C10 C9 H9B . . 109.2 ?
H9A C9 H9B . . 107.9 ?
O1 C10 C9 . . 106.47(12) ?
O1 C10 H10A . . 110.4 ?
C9 C10 H10A . . 110.4 ?
O1 C10 H10B . . 110.4 ?
C9 C10 H10B . . 110.4 ?
H10A C10 H10B . . 108.6 ?
O71 Pd O71 2_665 . 180.0 ?
O71 Pd O61 2_665 . 93.61(4) ?
O71 Pd O61 . . 86.39(4) ?
O71 Pd O61 2_665 2_665 86.39(4) ?
O71 Pd O61 . 2_665 93.61(4) ?
O61 Pd O61 . 2_665 180.0000(10) ?
Pd O61 H61A . . 109.9(14) ?
Pd O61 H61B . . 108.2(14) ?
H61A O61 H61B . . 109.2(19) ?
O91 N1 O81 . . 124.53(14) ?
O91 N1 O71 . . 115.88(13) ?
O81 N1 O71 . . 119.59(12) ?
N1 O71 Pd . . 115.71(9) ?
H11B O11 H11A . . 109(2) ?
O15 N2 O14 . . 127.20(14) ?
O15 N2 O16 . . 115.15(14) ?
O14 N2 O16 . . 117.65(12) ?
N2 O16 H16 . . 106.8(16) ?

loop_
_geom_bond_atom_site_label_1
_geom_bond_atom_site_label_2
_geom_bond_site_symmetry_2
_geom_bond_distance
_geom_bond_publ_flag
O1 C1 . 1.4173(18) ?
O1 C10 . 1.4203(18) ?
O2 C2 . 1.4298(18) ?
O2 C3 . 1.4342(17) ?
O3 C5 . 1.4284(17) ?
O3 C4 . 1.4325(17) ?
O4 C6 . 1.4296(17) ?
O4 C7 . 1.4339(18) ?
O5 C9 . 1.4346(17) ?
O5 C8 . 1.4373(19) ?
C1 C2 . 1.508(2) ?
C1 H1A . 0.9900 ?
C1 H1B . 0.9900 ?
C2 H2A . 0.9900 ?
C2 H2B . 0.9900 ?
C3 C4 . 1.505(2) ?
C3 H3A . 0.9900 ?
C3 H3B . 0.9900 ?
C4 H4A . 0.9900 ?
C4 H4B . 0.9900 ?
C5 C6 . 1.508(2) ?
C5 H5A . 0.9900 ?
C5 H5B . 0.9900 ?
C6 H6A . 0.9900 ?
C6 H6B . 0.9900 ?
C7 C8 . 1.504(2) ?
C7 H7A . 0.9900 ?
C7 H7B . 0.9900 ?
C8 H8A . 0.9900 ?
C8 H8B . 0.9900 ?
C9 C10 . 1.515(2) ?
C9 H9A . 0.9900 ?
C9 H9B . 0.9900 ?
C10 H10A . 0.9900 ?
C10 H10B . 0.9900 ?
Pd O71 2_665 1.9928(11) ?
Pd O71 . 1.9928(11) ?
Pd O61 . 2.0131(10) ?
Pd O61 2_665 2.0132(10) ?
O61 H61A . 0.824(16) ?
O61 H61B . 0.803(16) ?
N1 O91 . 1.2238(17) ?
N1 O81 . 1.2260(17) ?
N1 O71 . 1.3210(17) ?
O11 H11B . 0.778(17) ?
O11 H11A . 0.795(17) ?
N2 O15 . 1.2118(18) ?
N2 O14 . 1.2137(18) ?
N2 O16 . 1.3506(17) ?
O16 H16 . 0.84(2) ?

loop_
_geom_torsion_atom_site_label_1
_geom_torsion_atom_site_label_2
_geom_torsion_atom_site_label_3
_geom_torsion_atom_site_label_4
_geom_torsion_site_symmetry_1
_geom_torsion_site_symmetry_2
_geom_torsion_site_symmetry_3
_geom_torsion_site_symmetry_4
_geom_torsion
_geom_torsion_publ_flag
C10 O1 C1 C2 . . . . 169.59(13) ?
C3 O2 C2 C1 . . . . 160.14(12) ?
O1 C1 C2 O2 . . . . -71.58(15) ?
C2 O2 C3 C4 . . . . -168.49(12) ?
C5 O3 C4 C3 . . . . -163.46(12) ?
O2 C3 C4 O3 . . . . 65.60(15) ?
C4 O3 C5 C6 . . . . 168.73(12) ?
C7 O4 C6 C5 . . . . 173.98(12) ?
O3 C5 C6 O4 . . . . -57.44(15) ?
C6 O4 C7 C8 . . . . -164.09(13) ?
C9 O5 C8 C7 . . . . -172.38(12) ?
O4 C7 C8 O5 . . . . 71.41(16) ?
C8 O5 C9 C10 . . . . 84.82(16) ?
C1 O1 C10 C9 . . . . 175.87(12) ?
O5 C9 C10 O1 . . . . 56.16(17) ?
O91 N1 O71 Pd . . . . -174.00(10) ?
O81 N1 O71 Pd . . . . 5.52(16) ?
O61 Pd O71 N1 . . . . -115.14(10) ?
O61 Pd O71 N1 2_665 . . . 64.86(10) ?
